data_7242415
loop_
_publ_author_name
'Wang, Xiao-Qing'
'Tang, Jing'
'Ma, Xuehui'
'Wu, Dan'
'Yang, Jie'

_publ_section_title
;
 A novel copper(i) metal--organic framework as a highly efficient and
 ultrasensitive electrochemical platform for detection of Hg(ii) ions in
 aqueous solution
;
_journal_issue 16
_journal_name_full CrystEngComm
_journal_page_first 3043
_journal_page_last 3051
_journal_paper_doi 10.1039/D1CE00197C
_journal_volume 23
_journal_year 2021
_chemical_formula_moiety '0.13(C176 H144 Cl24 Cu24 N80)'
_chemical_formula_sum 'C22 H18 Cl3 Cu3 N10'
_chemical_formula_weight 719.43
_space_group_crystal_system orthorhombic
_space_group_IT_number 69
_space_group_name_Hall '-F 2 2'
_space_group_name_H-M_alt 'F m m m'
_atom_sites_solution_hydrogens geom
_atom_sites_solution_primary iterative
_audit_creation_date 2021-01-07
_audit_creation_method
;
Olex2 1.2
(compiled 2018.05.29 svn.r3508 for OlexSys, GUI svn.r5506)
;
_audit_update_record
;
2021-01-14 deposited with the CCDC.	2021-03-15 downloaded from the CCDC.
;
_cell_angle_alpha 90
_cell_angle_beta 90
_cell_angle_gamma 90
_cell_formula_units_Z 16
_cell_length_a 14.3530(13)
_cell_length_b 30.106(3)
_cell_length_c 26.328(2)
_cell_measurement_reflns_used 1611
_cell_measurement_temperature 298(2)
_cell_measurement_theta_max 26.065
_cell_measurement_theta_min 2.595
_cell_volume 11376.6(18)
_computing_cell_refinement 'SAINT V6.36A (?, 2016)'
_computing_data_reduction 'SAINT V6.36A (?, 2016)'
_computing_molecular_graphics 'Olex2 (Dolomanov et al., 2009)'
_computing_publication_material 'Olex2 (Dolomanov et al., 2009)'
_computing_structure_refinement 'XL (Sheldrick, 2008)'
_computing_structure_solution 'olex2.solve (Bourhis et al., 2015)'
_diffrn_ambient_temperature 298.15
_diffrn_measured_fraction_theta_full 0.991
_diffrn_measured_fraction_theta_max 0.991
_diffrn_measurement_device_type 'CCD area detector'
_diffrn_measurement_method 'phi and omega scans'
_diffrn_radiation_monochromator graphite
_diffrn_radiation_type MoK\a
_diffrn_radiation_wavelength 0.71073
_diffrn_reflns_av_R_equivalents 0.0847
_diffrn_reflns_av_unetI/netI 0.1121
_diffrn_reflns_Laue_measured_fraction_full 0.991
_diffrn_reflns_Laue_measured_fraction_max 0.991
_diffrn_reflns_limit_h_max 17
_diffrn_reflns_limit_h_min -17
_diffrn_reflns_limit_k_max 35
_diffrn_reflns_limit_k_min -34
_diffrn_reflns_limit_l_max 31
_diffrn_reflns_limit_l_min -17
_diffrn_reflns_number 13688
_diffrn_reflns_point_group_measured_fraction_full 0.991
_diffrn_reflns_point_group_measured_fraction_max 0.991
_diffrn_reflns_theta_full 25.017
_diffrn_reflns_theta_max 25.017
_diffrn_reflns_theta_min 2.595
_exptl_absorpt_coefficient_mu 2.536
_exptl_absorpt_correction_type none
_exptl_absorpt_process_details sadabs
_exptl_crystal_colour green
_exptl_crystal_colour_primary green
_exptl_crystal_density_diffrn 1.680
_exptl_crystal_description block
_exptl_crystal_F_000 5728
_exptl_crystal_size_max 0.28
_exptl_crystal_size_mid 0.25
_exptl_crystal_size_min 0.21
_refine_diff_density_max 1.363
_refine_diff_density_min -1.889
_refine_diff_density_rms 0.170
_refine_ls_extinction_method none
_refine_ls_goodness_of_fit_ref 0.828
_refine_ls_hydrogen_treatment constr
_refine_ls_matrix_type full
_refine_ls_number_parameters 229
_refine_ls_number_reflns 2714
_refine_ls_number_restraints 51
_refine_ls_restrained_S_all 0.827
_refine_ls_R_factor_all 0.1469
_refine_ls_R_factor_gt 0.0809
_refine_ls_shift/su_max 0.000
_refine_ls_shift/su_mean 0.000
_refine_ls_structure_factor_coef Fsqd
_refine_ls_weighting_details 'w=1/[\s^2^(Fo^2^)+(0.1322P)^2^] where P=(Fo^2^+2Fc^2^)/3'
_refine_ls_weighting_scheme calc
_refine_ls_wR_factor_gt 0.2076
_refine_ls_wR_factor_ref 0.2339
_reflns_Friedel_coverage 0.000
_reflns_number_gt 1035
_reflns_number_total 2714
_reflns_threshold_expression 'I > 2\s(I)'
_cod_data_source_file d1ce00197c2.cif
_cod_data_source_block 181112h
_cod_depositor_comments 'Adding full bibliography for 7242415.cif.'
_cod_original_cell_volume 11376.7(18)
_cod_database_code 7242415
_shelx_shelxl_version_number 2016/6
_shelx_space_group_comment
;
The symmetry employed for this shelxl refinement is uniquely defined
by the following loop, which should always be used as a source of
symmetry information in preference to the above space-group names.
They are only intended as comments.
;
_shelx_estimated_absorpt_t_max 0.618
_shelx_estimated_absorpt_t_min 0.537
_olex2_refinement_description
;
1. Fixed Uiso
 At 1.2 times of:
  All C(H) groups
2. Restrained distances
 C15-C13 = C14-N8 = C17-C16
 1.37 with sigma of 0.02
3. Rigid bond restraints
 C15
 with sigma for 1-2 distances of 0.01 and sigma for 1-3 distances of 0.01
4. Uiso/Uaniso restraints and constraints
N1 \\sim C1 \\sim Cu1 \\sim Cl1: within 3.8A with sigma of 0.01 and sigma for
terminal atoms of 0.02
Uanis(C8) \\sim Ueq: with sigma of 0.01 and sigma for terminal atoms of 0.02
Uanis(C15) \\sim Ueq: with sigma of 0.01 and sigma for terminal atoms of 0.02
Uanis(C13) \\sim Ueq: with sigma of 0.01 and sigma for terminal atoms of 0.02
5. Others
 Fixed Sof: Cu4(0.25) Cl4(0.25) N8(0.5) C14(0.5) H14(0.5) C13(0.5) C15(0.5)
 H15(0.5) C17(0.5) H17(0.5)
6.a Aromatic/amide H refined with riding coordinates:
 C14(H14), C15(H15), C17(H17), C3(H3), C6(H6), C12(H12), C1(H1), C10(H10),
 C9(H9), C11(H11), C5(H5), C4(H4), C7(H7), C8(H8)
;
_olex2_submission_special_instructions 'No special instructions were received'

loop_
_space_group_symop_operation_xyz
'x, y, z'
'-x, -y, z'
'x, -y, -z'
'-x, y, -z'
'x, y+1/2, z+1/2'
'-x, -y+1/2, z+1/2'
'x, -y+1/2, -z+1/2'
'-x, y+1/2, -z+1/2'
'x+1/2, y, z+1/2'
'-x+1/2, -y, z+1/2'
'x+1/2, -y, -z+1/2'
'-x+1/2, y, -z+1/2'
'x+1/2, y+1/2, z'
'-x+1/2, -y+1/2, z'
'x+1/2, -y+1/2, -z'
'-x+1/2, y+1/2, -z'
'-x, -y, -z'
'x, y, -z'
'-x, y, z'
'x, -y, z'
'-x, -y+1/2, -z+1/2'
'x, y+1/2, -z+1/2'
'-x, y+1/2, z+1/2'
'x, -y+1/2, z+1/2'
'-x+1/2, -y, -z+1/2'
'x+1/2, y, -z+1/2'
'-x+1/2, y, z+1/2'
'x+1/2, -y, z+1/2'
'-x+1/2, -y+1/2, -z'
'x+1/2, y+1/2, -z'
'-x+1/2, y+1/2, z'
'x+1/2, -y+1/2, z'

loop_
_atom_site_label
_atom_site_type_symbol
_atom_site_fract_x
_atom_site_fract_y
_atom_site_fract_z
_atom_site_U_iso_or_equiv
_atom_site_adp_type
_atom_site_occupancy
_atom_site_site_symmetry_order
_atom_site_calc_flag
_atom_site_refinement_flags_posn
_atom_site_refinement_flags_adp
_atom_site_refinement_flags_occupancy
_atom_site_disorder_assembly
_atom_site_disorder_group
Cu1 Cu 0.40243(15) 0.000000 0.000000 0.0508(6) Uani 1 4 d S TU P . .
Cu3 Cu 0.500000 0.25224(4) 0.06307(7) 0.0655(6) Uani 1 2 d S T P . .
Cu2 Cu 0.250000 0.250000 0.18669(7) 0.0661(6) Uani 1 2 d S T P . .
Cu4 Cu 0.6532(3) 0.000000 0.24935(10) 0.0700(11) Uani 0.5 2 d S T P . .
Cl4 Cl 0.7503(4) 0.000000 0.3263(2) 0.0569(18) Uani 0.5 2 d S T P A .
Cl1 Cl 0.500000 0.000000 -0.07593(12) 0.0381(9) Uani 1 4 d S TU P . .
Cl3 Cl 0.3758(2) 0.25000(9) 0.000000 0.0591(10) Uani 1 2 d S T P . .
Cl2 Cl 0.3736(2) 0.250000 0.250000 0.0618(11) Uani 1 2 d S T P . .
N8 N 0.5808(12) 0.0588(4) 0.2488(4) 0.061(4) Uani 0.5 1 d D . . A -1
C14 C 0.5590(12) 0.0817(4) 0.2059(5) 0.057(5) Uani 0.5 1 d D . . A -1
H14 H 0.571686 0.068183 0.174851 0.068 Uiso 0.5 1 calc R . . A -1
C13 C 0.5230(11) 0.1196(4) 0.2051(5) 0.038(5) Uani 0.5 1 d D U . A -1
C15 C 0.508(4) 0.1424(5) 0.2503(4) 0.043(6) Uani 0.5 1 d D U . A -1
H15 H 0.502812 0.173176 0.250073 0.052 Uiso 0.5 1 calc R . . A -1
C17 C 0.5540(12) 0.0807(5) 0.2921(6) 0.070(6) Uani 0.5 1 d D . . A -1
H17 H 0.574018 0.068446 0.322673 0.084 Uiso 0.5 1 calc R . . A -1
N7 N 0.500000 0.1423(3) 0.1580(3) 0.044(2) Uani 1 2 d S T P . .
N6 N 0.500000 0.1949(3) 0.1003(3) 0.049(3) Uani 1 2 d S T P . .
N3 N 0.2469(4) 0.1938(3) 0.1496(3) 0.049(2) Uani 1 1 d . . . . .
N2 N 0.2557(4) 0.1419(3) 0.0924(3) 0.048(2) Uani 1 1 d . . . . .
N5 N 0.500000 0.3096(3) 0.0985(3) 0.060(3) Uani 1 2 d S T P . .
N1 N 0.3341(6) 0.0570(2) 0.000000 0.0391(18) Uani 1 2 d S TU P . .
N4 N 0.500000 0.3617(3) 0.1576(3) 0.053(3) Uani 1 2 d S T P . .
C3 C 0.2509(7) 0.1427(4) 0.000000 0.044(3) Uani 1 2 d S T P . .
H3 H 0.221523 0.170244 0.000002 0.052 Uiso 1 2 calc RS T P . .
C6 C 0.2611(5) 0.1858(3) 0.1018(3) 0.048(2) Uani 1 1 d . . . . .
H6 H 0.273300 0.207397 0.077417 0.057 Uiso 1 1 calc R . . . .
C12 C 0.500000 0.1856(4) 0.1487(4) 0.057(3) Uani 1 2 d S T P A .
H12 H 0.500000 0.207155 0.174044 0.068 Uiso 1 2 calc RS T P . .
C2 C 0.2750(5) 0.1200(2) 0.0440(3) 0.0363(19) Uani 1 1 d . . . . .
C1 C 0.3131(5) 0.0786(2) 0.0436(2) 0.0385(16) Uani 1 1 d . U . . .
H1 H 0.325221 0.064723 0.074455 0.046 Uiso 1 1 calc R . . . .
C10 C 0.500000 0.1557(4) 0.0777(5) 0.062(3) Uani 1 2 d S T P A .
H10 H 0.500000 0.151573 0.042709 0.075 Uiso 1 2 calc RS T P . .
C9 C 0.500000 0.3180(4) 0.1469(4) 0.056(3) Uani 1 2 d S T P A .
H9 H 0.500000 0.295947 0.171628 0.067 Uiso 1 2 calc RS T P . .
C11 C 0.500000 0.1209(4) 0.1134(4) 0.057(3) Uani 1 2 d S T P A .
H11 H 0.500000 0.090478 0.107476 0.068 Uiso 1 2 calc RS T P . .
C5 C 0.2336(6) 0.1521(3) 0.1721(3) 0.062(3) Uani 1 1 d . . . . .
H5 H 0.221675 0.147855 0.206454 0.074 Uiso 1 1 calc R . . . .
C4 C 0.2398(6) 0.1195(3) 0.1388(4) 0.064(3) Uani 1 1 d . . . . .
H4 H 0.234997 0.089091 0.144497 0.076 Uiso 1 1 calc R . . . .
C7 C 0.500000 0.3826(5) 0.1140(4) 0.080(5) Uani 1 2 d S T P A .
H7 H 0.500000 0.413182 0.108795 0.096 Uiso 1 2 calc RS T P . .
C8 C 0.500000 0.3499(6) 0.0774(6) 0.095(5) Uani 1 2 d S TU P A .
H8 H 0.500000 0.355225 0.042592 0.114 Uiso 1 2 calc RS T P . .
C16 C 0.500000 0.1193(4) 0.2955(5) 0.067(4) Uani 1 2 d DS T P . .

loop_
_atom_site_aniso_label
_atom_site_aniso_U_11
_atom_site_aniso_U_22
_atom_site_aniso_U_33
_atom_site_aniso_U_23
_atom_site_aniso_U_13
_atom_site_aniso_U_12
Cu1 0.0923(16) 0.0248(9) 0.0352(11) 0.000 0.000 0.000
Cu3 0.0970(15) 0.0532(11) 0.0463(12) -0.0015(6) 0.000 0.000
Cu2 0.0929(15) 0.0580(12) 0.0474(12) 0.000 0.000 0.0072(8)
Cu4 0.121(3) 0.0328(17) 0.056(2) 0.000 -0.0112(17) 0.000
Cl4 0.095(5) 0.044(4) 0.032(3) 0.000 -0.011(3) 0.000
Cl1 0.070(2) 0.0244(16) 0.0197(17) 0.000 0.000 0.000
Cl3 0.058(2) 0.088(3) 0.0313(18) 0.000 0.000 0.0071(15)
Cl2 0.063(3) 0.091(3) 0.0319(18) -0.0041(13) 0.000 0.000
N8 0.106(13) 0.029(8) 0.049(9) -0.006(6) -0.005(7) 0.009(8)
C14 0.111(14) 0.028(8) 0.032(8) -0.008(7) -0.025(9) -0.002(9)
C13 0.051(11) 0.031(6) 0.031(6) -0.008(5) 0.001(6) -0.001(6)
C15 0.035(12) 0.050(7) 0.044(7) 0.000(4) 0.000(9) 0.011(9)
C17 0.107(15) 0.077(12) 0.026(8) 0.017(9) -0.022(9) -0.041(12)
N7 0.078(7) 0.032(5) 0.022(5) -0.008(4) 0.000 0.000
N6 0.076(7) 0.049(6) 0.021(5) 0.006(5) 0.000 0.000
N3 0.054(5) 0.059(5) 0.035(5) -0.007(4) 0.001(3) 0.004(3)
N2 0.046(4) 0.073(6) 0.025(4) -0.002(4) 0.005(3) 0.007(3)
N5 0.109(9) 0.046(6) 0.024(5) -0.010(5) 0.000 0.000
N1 0.070(4) 0.025(3) 0.022(3) 0.000 0.000 0.005(3)
N4 0.099(8) 0.038(5) 0.022(5) 0.003(4) 0.000 0.000
C3 0.068(9) 0.038(7) 0.025(6) 0.000 0.000 -0.002(5)
C6 0.079(6) 0.033(5) 0.031(5) -0.016(4) 0.002(4) 0.010(4)
C12 0.089(10) 0.054(8) 0.028(7) -0.012(6) 0.000 0.000
C2 0.037(4) 0.051(5) 0.021(4) -0.002(4) 0.009(3) -0.007(4)
C1 0.067(4) 0.025(3) 0.023(3) 0.001(3) -0.005(3) 0.001(3)
C10 0.082(9) 0.074(9) 0.031(7) -0.015(7) 0.000 0.000
C9 0.079(9) 0.063(8) 0.026(6) 0.010(6) 0.000 0.000
C11 0.090(10) 0.050(8) 0.029(6) -0.013(6) 0.000 0.000
C5 0.094(7) 0.082(7) 0.010(4) -0.006(5) 0.013(4) -0.005(5)
C4 0.105(8) 0.059(7) 0.027(5) 0.016(5) 0.022(4) 0.006(5)
C7 0.164(15) 0.054(8) 0.023(6) 0.009(6) 0.000 0.000
C8 0.123(9) 0.102(8) 0.060(8) -0.003(7) 0.000 0.000
C16 0.143(14) 0.027(6) 0.032(7) 0.010(5) 0.000 0.000

loop_
_atom_type_symbol
_atom_type_description
_atom_type_scat_dispersion_real
_atom_type_scat_dispersion_imag
_atom_type_scat_source
C C 0.0033 0.0016 'International Tables Vol C Tables 4.2.6.8 and 6.1.1.4'
H H 0.0000 0.0000 'International Tables Vol C Tables 4.2.6.8 and 6.1.1.4'
Cl Cl 0.1484 0.1585 'International Tables Vol C Tables 4.2.6.8 and 6.1.1.4'
Cu Cu 0.3201 1.2651 'International Tables Vol C Tables 4.2.6.8 and 6.1.1.4'
N N 0.0061 0.0033 'International Tables Vol C Tables 4.2.6.8 and 6.1.1.4'

loop_
_geom_angle_atom_site_label_1
_geom_angle_atom_site_label_2
_geom_angle_atom_site_label_3
_geom_angle
_geom_angle_site_symmetry_1
_geom_angle_site_symmetry_3
_geom_angle_publ_flag
Cl1 Cu1 Cu1 54.99(6) 17_655 17_655 ?
Cl1 Cu1 Cu1 54.99(6) . 17_655 ?
Cl1 Cu1 Cl1 109.97(12) 17_655 . ?
N1 Cu1 Cu1 119.8(2) . 17_655 ?
N1 Cu1 Cu1 119.8(2) 3 17_655 ?
N1 Cu1 Cl1 106.54(13) 3 17_655 ?
N1 Cu1 Cl1 106.54(13) . . ?
N1 Cu1 Cl1 106.54(13) . 17_655 ?
N1 Cu1 Cl1 106.54(13) 3 . ?
N1 Cu1 N1 120.5(5) 3 . ?
Cl3 Cu3 Cl3 94.02(12) . 19_655 ?
N6 Cu3 Cl3 108.19(18) . 19_655 ?
N6 Cu3 Cl3 108.19(18) . . ?
N5 Cu3 Cl3 110.35(19) . 19_655 ?
N5 Cu3 Cl3 110.35(19) . . ?
N5 Cu3 N6 122.1(4) . . ?
Cl2 Cu2 Cl2 93.58(13) 14 . ?
N3 Cu2 Cl2 109.0(2) . 14 ?
N3 Cu2 Cl2 109.0(2) 14 . ?
N3 Cu2 Cl2 111.05(19) . . ?
N3 Cu2 Cl2 111.05(19) 14 14 ?
N3 Cu2 N3 120.0(5) . 14 ?
Cl4 Cu4 Cu4 54.77(18) . 25_655 ?
Cl4 Cu4 Cu4 55.88(18) 25_655 25_655 ?
Cl4 Cu4 Cl4 110.6(2) 25_655 . ?
N8 Cu4 Cu4 120.4(5) . 25_655 ?
N8 Cu4 Cl4 106.4(4) . 25_655 ?
N8 Cu4 Cl4 107.0(4) . . ?
Cu4 Cl4 Cu4 69.3(2) 25_655 . ?
Cu1 Cl1 Cu1 70.03(12) . 17_655 ?
Cu3 Cl3 Cu3 85.89(12) . 18 ?
Cu2 Cl2 Cu2 86.42(13) 7 . ?
C14 N8 Cu4 124.0(10) . . ?
C14 N8 C17 112.6(14) . . ?
C17 N8 Cu4 123.3(10) . . ?
N8 C14 H14 117.7 . . ?
C13 C14 N8 124.7(15) . . ?
C13 C14 H14 117.7 . . ?
C14 C13 C15 120.0(16) . . ?
C14 C13 N7 122.4(11) . . ?
C15 C13 N7 117.6(12) . . ?
C13 C15 H15 119.9 . . ?
C16 C15 C13 120.2(13) . . ?
C16 C15 H15 119.9 . . ?
N8 C17 H17 116.3 . . ?
N8 C17 C16 127.3(14) . . ?
C16 C17 H17 116.3 . . ?
C12 N7 C13 128.3(9) . . ?
C12 N7 C11 108.1(10) . . ?
C11 N7 C13 121.5(9) . . ?
C12 N6 Cu3 131.9(8) . . ?
C12 N6 C10 104.4(10) . . ?
C10 N6 Cu3 123.7(8) . . ?
C6 N3 Cu2 130.0(7) . . ?
C6 N3 C5 105.3(7) . . ?
C5 N3 Cu2 124.6(6) . . ?
C6 N2 C2 126.3(8) . . ?
C6 N2 C4 108.5(8) . . ?
C4 N2 C2 124.8(8) . . ?
C9 N5 Cu3 129.5(9) . . ?
C9 N5 C8 103.5(11) . . ?
C8 N5 Cu3 127.1(9) . . ?
C1 N1 Cu1 121.9(4) 18 . ?
C1 N1 Cu1 121.9(4) . . ?
C1 N1 C1 116.0(8) 18 . ?
C9 N4 C16 127.1(10) . 21_655 ?
C7 N4 C9 106.6(11) . . ?
C7 N4 C16 126.3(11) . 21_655 ?
C2 C3 H3 123.5 18 . ?
C2 C3 H3 123.5 . . ?
C2 C3 C2 113.1(10) . 18 ?
N3 C6 N2 110.6(9) . . ?
N3 C6 H6 124.7 . . ?
N2 C6 H6 124.7 . . ?
N7 C12 H12 123.5 . . ?
N6 C12 N7 113.0(10) . . ?
N6 C12 H12 123.5 . . ?
C3 C2 N2 117.3(7) . . ?
C1 C2 N2 119.6(7) . . ?
C1 C2 C3 123.0(8) . . ?
N1 C1 C2 122.4(7) . . ?
N1 C1 H1 118.8 . . ?
C2 C1 H1 118.8 . . ?
N6 C10 H10 124.3 . . ?
N6 C10 C11 111.4(10) . . ?
C11 C10 H10 124.3 . . ?
N5 C9 N4 113.3(11) . . ?
N5 C9 H9 123.4 . . ?
N4 C9 H9 123.4 . . ?
N7 C11 C10 103.2(10) . . ?
N7 C11 H11 128.4 . . ?
C10 C11 H11 128.4 . . ?
N3 C5 H5 123.9 . . ?
C4 C5 N3 112.2(8) . . ?
C4 C5 H5 123.9 . . ?
N2 C4 H4 128.3 . . ?
C5 C4 N2 103.4(9) . . ?
C5 C4 H4 128.3 . . ?
N4 C7 H7 127.2 . . ?
N4 C7 C8 105.6(13) . . ?
C8 C7 H7 127.2 . . ?
N5 C8 C7 111.0(13) . . ?
N5 C8 H8 124.5 . . ?
C7 C8 H8 124.5 . . ?
C15 C16 C17 108.5(17) . . ?
N4 C16 C15 124.7(11) 21_655 . ?
N4 C16 C17 114.1(10) 21_655 . ?

loop_
_geom_bond_atom_site_label_1
_geom_bond_atom_site_label_2
_geom_bond_distance
_geom_bond_site_symmetry_2
_geom_bond_publ_flag
Cu1 Cu1 2.801(4) 17_655 ?
Cu1 Cl1 2.441(3) . ?
Cu1 Cl1 2.441(3) 17_655 ?
Cu1 N1 1.977(7) 3 ?
Cu1 N1 1.977(7) . ?
Cu3 Cl3 2.437(3) 19_655 ?
Cu3 Cl3 2.437(3) . ?
Cu3 N6 1.985(9) . ?
Cu3 N5 1.964(9) . ?
Cu2 Cl2 2.435(3) 14 ?
Cu2 Cl2 2.435(3) . ?
Cu2 N3 1.953(7) . ?
Cu2 N3 1.953(7) 14 ?
Cu4 Cu4 2.778(9) 25_655 ?
Cu4 Cl4 2.458(7) . ?
Cu4 Cl4 2.425(7) 25_655 ?
Cu4 N8 2.054(14) . ?
N8 C14 1.358(13) . ?
N8 C17 1.372(18) . ?
C14 H14 0.9300 . ?
C14 C13 1.255(16) . ?
C13 C15 1.389(13) . ?
C13 N7 1.453(14) . ?
C15 H15 0.9300 . ?
C15 C16 1.384(16) . ?
C17 H17 0.9300 . ?
C17 C16 1.401(14) . ?
N7 C12 1.328(13) . ?
N7 C11 1.339(12) . ?
N6 C12 1.305(14) . ?
N6 C10 1.322(14) . ?
N3 C6 1.297(11) . ?
N3 C5 1.403(11) . ?
N2 C6 1.349(10) . ?
N2 C2 1.460(9) . ?
N2 C4 1.414(10) . ?
N5 C9 1.299(14) . ?
N5 C8 1.333(17) . ?
N1 C1 1.354(7) 18 ?
N1 C1 1.354(7) . ?
N4 C9 1.345(14) . ?
N4 C7 1.311(13) . ?
N4 C16 1.360(14) 21_655 ?
C3 H3 0.9300 . ?
C3 C2 1.388(9) . ?
C3 C2 1.388(9) 18 ?
C6 H6 0.9300 . ?
C12 H12 0.9300 . ?
C2 C1 1.361(9) . ?
C1 H1 0.9300 . ?
C10 H10 0.9300 . ?
C10 C11 1.406(15) . ?
C9 H9 0.9300 . ?
C11 H11 0.9300 . ?
C5 H5 0.9300 . ?
C5 C4 1.318(12) . ?
C4 H4 0.9300 . ?
C7 H7 0.9300 . ?
C7 C8 1.377(17) . ?
C8 H8 0.9300 . ?

loop_
_geom_torsion_atom_site_label_1
_geom_torsion_atom_site_label_2
_geom_torsion_atom_site_label_3
_geom_torsion_atom_site_label_4
_geom_torsion
_geom_torsion_site_symmetry_1
_geom_torsion_site_symmetry_2
_geom_torsion_site_symmetry_3
_geom_torsion_site_symmetry_4
_geom_torsion_publ_flag
Cu1 N1 C1 C2 172.9(6) . . . . ?
Cu3 N6 C12 N7 180.000(1) . . . . ?
Cu3 N6 C10 C11 180.000(1) . . . . ?
Cu3 N5 C9 N4 180.000(1) . . . . ?
Cu3 N5 C8 C7 180.000(2) . . . . ?
Cu2 N3 C6 N2 177.6(5) . . . . ?
Cu2 N3 C5 C4 -176.3(6) . . . . ?
Cu4 N8 C14 C13 -172.7(14) . . . . ?
Cu4 N8 C17 C16 -175.9(10) . . . . ?
N8 C14 C13 C15 4(4) . . . . ?
N8 C14 C13 N7 -179.2(15) . . . . ?
N8 C17 C16 C15 -24(3) . . . . ?
N8 C17 C16 N4 -167.5(15) . . . 21_655 ?
C14 N8 C17 C16 8(3) . . . . ?
C14 C13 C15 C16 -23(6) . . . . ?
C14 C13 N7 C12 -148.7(13) . . . . ?
C14 C13 N7 C11 12.4(19) . . . . ?
C13 C15 C16 C17 30(5) . . . . ?
C13 C15 C16 N4 169(3) . . . 21_655 ?
C13 N7 C12 N6 163.2(8) . . . . ?
C13 N7 C11 C10 -164.5(7) . . . . ?
C15 C13 N7 C12 28(3) . . . . ?
C15 C13 N7 C11 -171(3) . . . . ?
C17 N8 C14 C13 4(3) . . . . ?
N7 C13 C15 C16 160(3) . . . . ?
N6 C10 C11 N7 0.000(1) . . . . ?
N3 C5 C4 N2 -1.5(10) . . . . ?
N2 C2 C1 N1 -178.9(7) . . . . ?
N4 C7 C8 N5 0.000(2) . . . . ?
C3 C2 C1 N1 2.8(13) . . . . ?
C6 N3 C5 C4 0.2(10) . . . . ?
C6 N2 C2 C3 -35.1(11) . . . . ?
C6 N2 C2 C1 146.4(8) . . . . ?
C6 N2 C4 C5 2.3(9) . . . . ?
C12 N7 C11 C10 0.000(1) . . . . ?
C12 N6 C10 C11 0.000(1) . . . . ?
C2 N2 C6 N3 -174.8(6) . . . . ?
C2 N2 C4 C5 174.9(7) . . . . ?
C2 C3 C2 N2 177.8(5) 18 . . . ?
C2 C3 C2 C1 -3.8(15) 18 . . . ?
C1 N1 C1 C2 -1.3(14) 18 . . . ?
C10 N6 C12 N7 0.000(1) . . . . ?
C9 N5 C8 C7 0.000(2) . . . . ?
C9 N4 C7 C8 0.000(2) . . . . ?
C11 N7 C12 N6 0.000(1) . . . . ?
C5 N3 C6 N2 1.3(9) . . . . ?
C4 N2 C6 N3 -2.3(9) . . . . ?
C4 N2 C2 C3 153.5(8) . . . . ?
C4 N2 C2 C1 -24.9(11) . . . . ?
C7 N4 C9 N5 0.000(2) . . . . ?
C8 N5 C9 N4 0.000(2) . . . . ?
C16 N4 C9 N5 180.000(2) 21_655 . . . ?
C16 N4 C7 C8 180.000(2) 21_655 . . . ?
